data_7002057
loop_
_publ_author_name
'Zhang, Xiaoming'
'Xia, Qinqin'
'Chen, Wanzhi'

_publ_section_title
;
 Synthesis of tetra- and pentacoordinate palladium complexes of
 functionalized N-heterocyclic carbenes and a comparative study of
 their catalytic activities
;
_journal_issue 35
_journal_name_full 'Dalton Transactions'
_journal_page_first 7045
_journal_paper_doi 10.1039/b903285a
_journal_year 2009
_chemical_formula_sum 'C14 H12 Cl2 N4 Pd'
_chemical_formula_weight 413.58
_chemical_name_systematic
;
?
;
_space_group_IT_number 14
_symmetry_cell_setting monoclinic
_symmetry_space_group_name_Hall '-P 2ybc'
_symmetry_space_group_name_H-M 'P 1 21/c 1'
_atom_sites_solution_hydrogens geom
_atom_sites_solution_primary direct
_atom_sites_solution_secondary difmap
_audit_creation_method SHELXL-97
_cell_angle_alpha 90.00
_cell_angle_beta 93.217(2)
_cell_angle_gamma 90.00
_cell_formula_units_Z 8
_cell_length_a 5.1207(14)
_cell_length_b 24.454(3)
_cell_length_c 23.766(3)
_cell_measurement_temperature 298(2)
_cell_volume 2971.3(10)
_computing_cell_refinement 'Bruker SMART'
_computing_data_collection 'Bruker SMART'
_computing_data_reduction 'Bruker SAINT'
_computing_molecular_graphics 'Bruker SHELXTL'
_computing_publication_material 'Bruker SHELXTL'
_computing_structure_refinement 'SHELXL-97 (Sheldrick, 1997)'
_computing_structure_solution 'SHELXS-97 (Sheldrick, 1990)'
_diffrn_ambient_temperature 298(2)
_diffrn_measured_fraction_theta_full 0.998
_diffrn_measured_fraction_theta_max 0.998
_diffrn_measurement_device_type 'CCD area detector'
_diffrn_measurement_method 'phi and omega scans'
_diffrn_radiation_monochromator graphite
_diffrn_radiation_source 'fine-focus sealed tube'
_diffrn_radiation_type MoK\a
_diffrn_radiation_wavelength 0.71073
_diffrn_reflns_av_R_equivalents 0.0458
_diffrn_reflns_av_sigmaI/netI 0.0484
_diffrn_reflns_limit_h_max 6
_diffrn_reflns_limit_h_min -5
_diffrn_reflns_limit_k_max 16
_diffrn_reflns_limit_k_min -29
_diffrn_reflns_limit_l_max 28
_diffrn_reflns_limit_l_min -26
_diffrn_reflns_number 15239
_diffrn_reflns_theta_full 25.01
_diffrn_reflns_theta_max 25.01
_diffrn_reflns_theta_min 1.67
_exptl_absorpt_coefficient_mu 1.605
_exptl_absorpt_correction_T_max 0.8952
_exptl_absorpt_correction_T_min 0.8193
_exptl_absorpt_correction_type multi-scan
_exptl_absorpt_process_details sadabs
_exptl_crystal_colour colorless
_exptl_crystal_density_diffrn 1.849
_exptl_crystal_density_method 'not measured'
_exptl_crystal_description needle
_exptl_crystal_F_000 1632
_exptl_crystal_size_max 0.48
_exptl_crystal_size_mid 0.16
_exptl_crystal_size_min 0.15
_refine_diff_density_max 0.702
_refine_diff_density_min -0.995
_refine_diff_density_rms 0.105
_refine_ls_extinction_method none
_refine_ls_goodness_of_fit_ref 1.138
_refine_ls_hydrogen_treatment constr
_refine_ls_matrix_type full
_refine_ls_number_parameters 379
_refine_ls_number_reflns 5218
_refine_ls_number_restraints 0
_refine_ls_restrained_S_all 1.138
_refine_ls_R_factor_all 0.0677
_refine_ls_R_factor_gt 0.0509
_refine_ls_shift/su_max 0.001
_refine_ls_shift/su_mean 0.000
_refine_ls_structure_factor_coef Fsqd
_refine_ls_weighting_details 'calc w=1/[\s^2^(Fo^2^)+(0.0145P)^2^+10.9020P] where P=(Fo^2^+2Fc^2^)/3'
_refine_ls_weighting_scheme calc
_refine_ls_wR_factor_gt 0.0916
_refine_ls_wR_factor_ref 0.0971
_reflns_number_gt 4144
_reflns_number_total 5218
_reflns_threshold_expression >2sigma(I)
_cod_data_source_file b903285a.txt
_cod_data_source_block 080709d
_cod_depositor_comments
;
The following automatic conversions were performed:
'_symmetry_cell_setting' value 'Monoclinic' changed to 'monoclinic'
according to '/home/saulius/struct/CIF-dictionaries/cif_core.dic'
dictionary named 'cif_core.dic' version 2.4.1 from 2010-06-29.

Automatic conversion script
Id: cif_fix_enum 1527 2010-12-29 10:47:43Z saulius 
;
_cod_original_cell_volume 2971.3(9)
_cod_original_sg_symbol_H-M 'P2(1)/c '
_cod_database_code 7002057

loop_
_symmetry_equiv_pos_as_xyz
'x, y, z'
'-x, y+1/2, -z+1/2'
'-x, -y, -z'
'x, -y-1/2, z-1/2'

loop_
_atom_site_label
_atom_site_type_symbol
_atom_site_fract_x
_atom_site_fract_y
_atom_site_fract_z
_atom_site_U_iso_or_equiv
_atom_site_adp_type
_atom_site_occupancy
_atom_site_symmetry_multiplicity
_atom_site_calc_flag
_atom_site_refinement_flags
_atom_site_disorder_assembly
_atom_site_disorder_group
Pd1 Pd 0.11634(9) 0.37645(2) 0.10434(2) 0.03548(14) Uani 1 1 d . . .
Pd2 Pd 0.19007(9) 0.66261(2) 0.20471(2) 0.03901(14) Uani 1 1 d . . .
Cl1 Cl -0.1856(3) 0.35107(8) 0.16668(8) 0.0578(5) Uani 1 1 d . . .
Cl2 Cl -0.0343(4) 0.30518(7) 0.04439(7) 0.0533(5) Uani 1 1 d . . .
Cl3 Cl -0.0806(3) 0.62563(7) 0.13175(7) 0.0530(4) Uani 1 1 d . . .
Cl4 Cl 0.0046(4) 0.60620(9) 0.26823(9) 0.0750(6) Uani 1 1 d . . .
N1 N 0.4748(9) 0.4624(2) 0.1206(2) 0.0361(12) Uani 1 1 d . . .
N2 N 0.2812(10) 0.4637(2) 0.1972(2) 0.0435(13) Uani 1 1 d . . .
N3 N 0.3787(9) 0.4034(2) 0.0481(2) 0.0332(11) Uani 1 1 d . . .
N4 N 0.7225(10) 0.4675(2) 0.0407(2) 0.0408(13) Uani 1 1 d . . .
N5 N 0.6067(9) 0.7334(2) 0.2308(2) 0.0400(13) Uani 1 1 d . . .
N6 N 0.4995(10) 0.7085(2) 0.3129(2) 0.0455(14) Uani 1 1 d . . .
N7 N 0.3790(9) 0.7116(2) 0.1494(2) 0.0366(12) Uani 1 1 d . . .
N8 N 0.7534(10) 0.7692(2) 0.1473(3) 0.0497(14) Uani 1 1 d . . .
C1 C 0.2838(11) 0.4366(2) 0.1482(3) 0.0364(14) Uani 1 1 d . . .
C2 C 0.4686(13) 0.5048(3) 0.2003(3) 0.0495(17) Uani 1 1 d . . .
H2 H 0.5030 0.5284 0.2305 0.059 Uiso 1 1 calc R . .
C3 C 0.5892(13) 0.5043(3) 0.1526(3) 0.0462(17) Uani 1 1 d . . .
H3 H 0.7235 0.5273 0.1426 0.055 Uiso 1 1 calc R . .
C4 C 0.5347(11) 0.4442(2) 0.0674(2) 0.0340(14) Uani 1 1 d . . .
C5 C 0.7537(12) 0.4478(3) -0.0111(3) 0.0449(17) Uani 1 1 d . . .
H5 H 0.8894 0.4617 -0.0313 0.054 Uiso 1 1 calc R . .
C6 C 0.5970(13) 0.4085(3) -0.0359(3) 0.0463(17) Uani 1 1 d . . .
H6 H 0.6163 0.3976 -0.0730 0.056 Uiso 1 1 calc R . .
C7 C 0.4091(12) 0.3857(3) -0.0040(3) 0.0439(16) Uani 1 1 d . . .
H7 H 0.3031 0.3578 -0.0189 0.053 Uiso 1 1 calc R . .
C8 C 0.1224(13) 0.4511(3) 0.2454(3) 0.0545(19) Uani 1 1 d . . .
H8A H -0.0028 0.4227 0.2345 0.065 Uiso 1 1 calc R . .
H8B H 0.0252 0.4834 0.2552 0.065 Uiso 1 1 calc R . .
C9 C 0.2875(14) 0.4324(3) 0.2961(3) 0.0547(19) Uani 1 1 d . . .
C10 C 0.4858(15) 0.3946(3) 0.2915(3) 0.065(2) Uani 1 1 d . . .
H10 H 0.5207 0.3803 0.2564 0.078 Uiso 1 1 calc R . .
C11 C 0.6310(19) 0.3783(4) 0.3387(5) 0.095(3) Uani 1 1 d . . .
H11 H 0.7683 0.3538 0.3355 0.114 Uiso 1 1 calc R . .
C12 C 0.575(3) 0.3979(6) 0.3898(5) 0.125(6) Uani 1 1 d . . .
H12 H 0.6751 0.3865 0.4215 0.150 Uiso 1 1 calc R . .
C13 C 0.376(3) 0.4338(6) 0.3960(5) 0.120(5) Uani 1 1 d . . .
H13 H 0.3364 0.4458 0.4317 0.144 Uiso 1 1 calc R . .
C14 C 0.2329(19) 0.4522(4) 0.3488(4) 0.083(3) Uani 1 1 d . . .
H14 H 0.1004 0.4778 0.3523 0.099 Uiso 1 1 calc R . .
C15 C 0.4363(12) 0.7005(3) 0.2588(3) 0.0399(15) Uani 1 1 d . . .
C16 C 0.7089(13) 0.7453(3) 0.3189(3) 0.0523(18) Uani 1 1 d . . .
H16 H 0.7886 0.7568 0.3529 0.063 Uiso 1 1 calc R . .
C17 C 0.7749(13) 0.7609(3) 0.2687(3) 0.0472(17) Uani 1 1 d . . .
H17 H 0.9067 0.7853 0.2603 0.057 Uiso 1 1 calc R . .
C18 C 0.5844(12) 0.7388(3) 0.1729(3) 0.0382(15) Uani 1 1 d . . .
C19 C 0.7050(15) 0.7734(3) 0.0917(3) 0.058(2) Uani 1 1 d . . .
H19 H 0.8186 0.7942 0.0713 0.069 Uiso 1 1 calc R . .
C20 C 0.4974(14) 0.7486(3) 0.0629(3) 0.0556(19) Uani 1 1 d . . .
H20 H 0.4672 0.7530 0.0242 0.067 Uiso 1 1 calc R . .
C21 C 0.3357(13) 0.7171(3) 0.0941(3) 0.0475(17) Uani 1 1 d . . .
H21 H 0.1939 0.6993 0.0761 0.057 Uiso 1 1 calc R . .
C22 C 0.3743(14) 0.6849(3) 0.3610(3) 0.0532(18) Uani 1 1 d . . .
H22A H 0.2212 0.6643 0.3476 0.064 Uiso 1 1 calc R . .
H22B H 0.3166 0.7142 0.3849 0.064 Uiso 1 1 calc R . .
C23 C 0.5580(14) 0.6476(3) 0.3953(3) 0.0515(18) Uani 1 1 d . . .
C24 C 0.7315(17) 0.6681(4) 0.4360(3) 0.069(2) Uani 1 1 d . . .
H24 H 0.7257 0.7052 0.4446 0.083 Uiso 1 1 calc R . .
C25 C 0.9130(19) 0.6358(5) 0.4645(4) 0.092(3) Uani 1 1 d . . .
H25 H 1.0333 0.6509 0.4909 0.111 Uiso 1 1 calc R . .
C26 C 0.914(2) 0.5810(5) 0.4536(5) 0.098(3) Uani 1 1 d . . .
H26 H 1.0341 0.5584 0.4730 0.117 Uiso 1 1 calc R . .
C27 C 0.741(2) 0.5596(4) 0.4145(5) 0.093(3) Uani 1 1 d . . .
H27 H 0.7405 0.5221 0.4077 0.112 Uiso 1 1 calc R . .
C28 C 0.5666(18) 0.5930(4) 0.3847(4) 0.073(2) Uani 1 1 d . . .
H28 H 0.4530 0.5780 0.3569 0.087 Uiso 1 1 calc R . .

loop_
_atom_site_aniso_label
_atom_site_aniso_U_11
_atom_site_aniso_U_22
_atom_site_aniso_U_33
_atom_site_aniso_U_23
_atom_site_aniso_U_13
_atom_site_aniso_U_12
Pd1 0.0323(3) 0.0362(3) 0.0377(3) 0.0062(2) -0.00083(19) 0.0021(2)
Pd2 0.0337(3) 0.0403(3) 0.0436(3) -0.0086(2) 0.0070(2) -0.0052(2)
Cl1 0.0509(10) 0.0578(12) 0.0652(12) 0.0127(9) 0.0067(9) 0.0048(9)
Cl2 0.0638(11) 0.0456(10) 0.0495(10) 0.0025(8) -0.0073(8) -0.0102(9)
Cl3 0.0484(10) 0.0563(11) 0.0539(11) -0.0107(9) -0.0004(8) -0.0154(9)
Cl4 0.0751(14) 0.0799(15) 0.0712(14) -0.0076(11) 0.0145(11) -0.0192(11)
N1 0.037(3) 0.033(3) 0.039(3) 0.004(2) 0.000(2) 0.002(2)
N2 0.038(3) 0.051(4) 0.041(3) 0.002(3) 0.003(2) 0.003(3)
N3 0.032(3) 0.034(3) 0.033(3) 0.002(2) 0.001(2) 0.003(2)
N4 0.035(3) 0.041(3) 0.045(3) 0.012(3) -0.001(2) 0.003(2)
N5 0.035(3) 0.038(3) 0.047(3) -0.010(3) 0.003(2) -0.006(2)
N6 0.047(3) 0.047(3) 0.042(3) -0.009(3) 0.003(3) -0.001(3)
N7 0.035(3) 0.037(3) 0.039(3) -0.009(2) 0.003(2) -0.001(2)
N8 0.042(3) 0.044(3) 0.064(4) 0.002(3) 0.007(3) -0.008(3)
C1 0.031(3) 0.038(4) 0.040(4) 0.005(3) -0.003(3) 0.004(3)
C2 0.058(4) 0.043(4) 0.047(4) -0.009(3) -0.001(3) -0.006(3)
C3 0.053(4) 0.047(4) 0.038(4) 0.002(3) -0.006(3) -0.005(3)
C4 0.033(3) 0.034(3) 0.035(3) 0.012(3) 0.001(3) 0.006(3)
C5 0.036(4) 0.048(4) 0.051(4) 0.016(3) 0.008(3) 0.013(3)
C6 0.051(4) 0.054(4) 0.034(4) 0.001(3) 0.003(3) 0.011(4)
C7 0.044(4) 0.045(4) 0.043(4) -0.002(3) 0.000(3) 0.002(3)
C8 0.042(4) 0.077(5) 0.046(4) -0.010(4) 0.017(3) -0.006(4)
C9 0.051(4) 0.071(5) 0.044(4) -0.004(4) 0.015(3) -0.025(4)
C10 0.064(5) 0.072(6) 0.058(5) 0.012(4) 0.012(4) -0.011(4)
C11 0.083(7) 0.096(8) 0.104(8) 0.051(7) -0.019(6) -0.025(6)
C12 0.155(13) 0.142(13) 0.071(8) 0.047(9) -0.041(9) -0.081(10)
C13 0.152(12) 0.156(13) 0.053(7) -0.019(8) 0.021(8) -0.072(10)
C14 0.097(7) 0.106(8) 0.045(5) -0.022(5) 0.013(5) -0.027(6)
C15 0.036(4) 0.036(4) 0.047(4) -0.006(3) 0.001(3) 0.001(3)
C16 0.050(4) 0.049(4) 0.056(5) -0.011(4) -0.014(3) -0.009(3)
C17 0.051(4) 0.040(4) 0.049(4) -0.004(3) 0.000(3) -0.008(3)
C18 0.036(4) 0.037(4) 0.041(4) -0.006(3) 0.001(3) 0.008(3)
C19 0.060(5) 0.049(5) 0.066(5) 0.010(4) 0.022(4) -0.002(4)
C20 0.061(5) 0.061(5) 0.046(4) 0.004(4) 0.008(4) -0.002(4)
C21 0.046(4) 0.049(4) 0.047(4) -0.007(3) -0.002(3) 0.004(3)
C22 0.059(5) 0.064(5) 0.038(4) -0.006(4) 0.014(3) -0.006(4)
C23 0.051(4) 0.064(5) 0.042(4) -0.004(4) 0.014(3) -0.002(4)
C24 0.081(6) 0.075(6) 0.052(5) -0.007(4) 0.008(4) 0.000(5)
C25 0.085(7) 0.129(10) 0.062(6) 0.012(7) -0.005(5) -0.011(7)
C26 0.085(8) 0.114(10) 0.096(9) 0.036(7) 0.018(6) 0.012(7)
C27 0.109(9) 0.066(7) 0.108(9) 0.000(6) 0.035(7) 0.004(6)
C28 0.089(7) 0.062(6) 0.068(6) -0.004(5) 0.017(5) -0.002(5)

loop_
_atom_type_symbol
_atom_type_description
_atom_type_scat_dispersion_real
_atom_type_scat_dispersion_imag
_atom_type_scat_source
C C 0.0033 0.0016 'International Tables Vol C Tables 4.2.6.8 and 6.1.1.4'
H H 0.0000 0.0000 'International Tables Vol C Tables 4.2.6.8 and 6.1.1.4'
N N 0.0061 0.0033 'International Tables Vol C Tables 4.2.6.8 and 6.1.1.4'
Cl Cl 0.1484 0.1585 'International Tables Vol C Tables 4.2.6.8 and 6.1.1.4'
Pd Pd -0.9988 1.0072 'International Tables Vol C Tables 4.2.6.8 and 6.1.1.4'

loop_
_geom_angle_atom_site_label_1
_geom_angle_atom_site_label_2
_geom_angle_atom_site_label_3
_geom_angle
_geom_angle_site_symmetry_1
_geom_angle_site_symmetry_3
_geom_angle_publ_flag
C1 Pd1 N3 79.8(2) . . ?
C1 Pd1 Cl1 98.60(19) . . ?
N3 Pd1 Cl1 176.88(14) . . ?
C1 Pd1 Cl2 172.25(19) . . ?
N3 Pd1 Cl2 92.77(14) . . ?
Cl1 Pd1 Cl2 88.90(7) . . ?
C15 Pd2 N7 80.6(2) . . ?
C15 Pd2 Cl4 97.3(2) . . ?
N7 Pd2 Cl4 176.48(15) . . ?
C15 Pd2 Cl3 172.4(2) . . ?
N7 Pd2 Cl3 91.85(14) . . ?
Cl4 Pd2 Cl3 90.31(7) . . ?
C1 N1 C3 111.7(5) . . ?
C1 N1 C4 119.4(5) . . ?
C3 N1 C4 128.9(5) . . ?
C1 N2 C2 111.3(5) . . ?
C1 N2 C8 127.2(6) . . ?
C2 N2 C8 121.3(6) . . ?
C7 N3 C4 117.5(5) . . ?
C7 N3 Pd1 128.0(4) . . ?
C4 N3 Pd1 114.5(4) . . ?
C4 N4 C5 114.6(6) . . ?
C18 N5 C17 128.0(6) . . ?
C18 N5 C15 121.0(5) . . ?
C17 N5 C15 110.9(5) . . ?
C15 N6 C16 109.8(6) . . ?
C15 N6 C22 127.5(6) . . ?
C16 N6 C22 122.7(6) . . ?
C21 N7 C18 116.5(6) . . ?
C21 N7 Pd2 129.2(4) . . ?
C18 N7 Pd2 114.2(4) . . ?
C18 N8 C19 114.2(6) . . ?
N2 C1 N1 103.4(5) . . ?
N2 C1 Pd1 143.5(5) . . ?
N1 C1 Pd1 113.1(4) . . ?
C3 C2 N2 107.7(6) . . ?
C2 C3 N1 105.9(6) . . ?
N4 C4 N3 126.6(6) . . ?
N4 C4 N1 120.4(6) . . ?
N3 C4 N1 113.0(5) . . ?
N4 C5 C6 123.6(6) . . ?
C5 C6 C7 117.3(6) . . ?
N3 C7 C6 120.2(6) . . ?
N2 C8 C9 112.1(5) . . ?
C10 C9 C14 119.5(8) . . ?
C10 C9 C8 121.5(7) . . ?
C14 C9 C8 119.0(8) . . ?
C11 C10 C9 119.8(9) . . ?
C12 C11 C10 120.0(11) . . ?
C11 C12 C13 121.7(12) . . ?
C12 C13 C14 119.2(11) . . ?
C13 C14 C9 119.7(10) . . ?
N6 C15 N5 104.8(5) . . ?
N6 C15 Pd2 144.3(5) . . ?
N5 C15 Pd2 110.9(4) . . ?
C17 C16 N6 109.2(6) . . ?
C16 C17 N5 105.4(6) . . ?
N8 C18 N7 127.6(6) . . ?
N8 C18 N5 119.6(6) . . ?
N7 C18 N5 112.7(6) . . ?
N8 C19 C20 123.8(7) . . ?
C19 C20 C21 116.7(7) . . ?
N7 C21 C20 121.1(6) . . ?
N6 C22 C23 111.9(6) . . ?
C28 C23 C24 117.7(8) . . ?
C28 C23 C22 121.1(7) . . ?
C24 C23 C22 121.1(7) . . ?
C25 C24 C23 122.1(9) . . ?
C26 C25 C24 118.9(10) . . ?
C27 C26 C25 120.1(11) . . ?
C26 C27 C28 120.3(10) . . ?
C23 C28 C27 120.9(9) . . ?

loop_
_geom_bond_atom_site_label_1
_geom_bond_atom_site_label_2
_geom_bond_distance
_geom_bond_site_symmetry_2
_geom_bond_publ_flag
Pd1 C1 1.971(6) . ?
Pd1 N3 2.056(5) . ?
Pd1 Cl1 2.2867(19) . ?
Pd1 Cl2 2.3533(18) . ?
Pd2 C15 1.980(6) . ?
Pd2 N7 2.059(5) . ?
Pd2 Cl4 2.290(2) . ?
Pd2 Cl3 2.3402(17) . ?
N1 C1 1.364(7) . ?
N1 C3 1.386(8) . ?
N1 C4 1.391(7) . ?
N2 C1 1.339(8) . ?
N2 C2 1.388(8) . ?
N2 C8 1.474(8) . ?
N3 C7 1.330(8) . ?
N3 C4 1.342(7) . ?
N4 C4 1.312(7) . ?
N4 C5 1.340(8) . ?
N5 C18 1.382(8) . ?
N5 C17 1.384(8) . ?
N5 C15 1.384(8) . ?
N6 C15 1.322(8) . ?
N6 C16 1.401(8) . ?
N6 C22 1.461(8) . ?
N7 C21 1.328(8) . ?
N7 C18 1.338(7) . ?
N8 C18 1.315(8) . ?
N8 C19 1.335(9) . ?
C2 C3 1.320(9) . ?
C5 C6 1.365(9) . ?
C6 C7 1.377(9) . ?
C8 C9 1.504(10) . ?
C9 C10 1.381(10) . ?
C9 C14 1.386(10) . ?
C10 C11 1.369(11) . ?
C11 C12 1.351(16) . ?
C12 C13 1.360(17) . ?
C13 C14 1.382(15) . ?
C16 C17 1.315(9) . ?
C19 C20 1.372(10) . ?
C20 C21 1.379(9) . ?
C22 C23 1.516(10) . ?
C23 C28 1.359(10) . ?
C23 C24 1.372(10) . ?
C24 C25 1.371(12) . ?
C25 C26 1.365(14) . ?
C26 C27 1.352(14) . ?
C27 C28 1.379(13) . ?

loop_
_geom_torsion_atom_site_label_1
_geom_torsion_atom_site_label_2
_geom_torsion_atom_site_label_3
_geom_torsion_atom_site_label_4
_geom_torsion
_geom_torsion_site_symmetry_1
_geom_torsion_site_symmetry_2
_geom_torsion_site_symmetry_3
_geom_torsion_site_symmetry_4
_geom_torsion_publ_flag
C1 Pd1 N3 C7 -176.9(5) . . . . ?
Cl1 Pd1 N3 C7 -117(3) . . . . ?
Cl2 Pd1 N3 C7 5.5(5) . . . . ?
C1 Pd1 N3 C4 2.6(4) . . . . ?
Cl1 Pd1 N3 C4 63(3) . . . . ?
Cl2 Pd1 N3 C4 -175.0(4) . . . . ?
C15 Pd2 N7 C21 -177.4(6) . . . . ?
Cl4 Pd2 N7 C21 130(2) . . . . ?
Cl3 Pd2 N7 C21 1.8(5) . . . . ?
C15 Pd2 N7 C18 7.4(4) . . . . ?
Cl4 Pd2 N7 C18 -46(3) . . . . ?
Cl3 Pd2 N7 C18 -173.4(4) . . . . ?
C2 N2 C1 N1 -1.0(7) . . . . ?
C8 N2 C1 N1 -176.0(6) . . . . ?
C2 N2 C1 Pd1 179.9(6) . . . . ?
C8 N2 C1 Pd1 4.9(11) . . . . ?
C3 N1 C1 N2 0.8(6) . . . . ?
C4 N1 C1 N2 179.1(5) . . . . ?
C3 N1 C1 Pd1 -179.7(4) . . . . ?
C4 N1 C1 Pd1 -1.4(7) . . . . ?
N3 Pd1 C1 N2 178.5(8) . . . . ?
Cl1 Pd1 C1 N2 1.2(8) . . . . ?
Cl2 Pd1 C1 N2 -163.8(8) . . . . ?
N3 Pd1 C1 N1 -0.6(4) . . . . ?
Cl1 Pd1 C1 N1 -177.9(4) . . . . ?
Cl2 Pd1 C1 N1 17.0(16) . . . . ?
C1 N2 C2 C3 0.8(8) . . . . ?
C8 N2 C2 C3 176.1(6) . . . . ?
N2 C2 C3 N1 -0.3(7) . . . . ?
C1 N1 C3 C2 -0.3(7) . . . . ?
C4 N1 C3 C2 -178.5(6) . . . . ?
C5 N4 C4 N3 0.7(9) . . . . ?
C5 N4 C4 N1 -177.3(5) . . . . ?
C7 N3 C4 N4 -2.5(9) . . . . ?
Pd1 N3 C4 N4 177.9(5) . . . . ?
C7 N3 C4 N1 175.6(5) . . . . ?
Pd1 N3 C4 N1 -4.0(6) . . . . ?
C1 N1 C4 N4 -178.1(5) . . . . ?
C3 N1 C4 N4 -0.1(9) . . . . ?
C1 N1 C4 N3 3.6(7) . . . . ?
C3 N1 C4 N3 -178.4(5) . . . . ?
C4 N4 C5 C6 3.0(9) . . . . ?
N4 C5 C6 C7 -4.6(9) . . . . ?
C4 N3 C7 C6 0.7(9) . . . . ?
Pd1 N3 C7 C6 -179.8(4) . . . . ?
C5 C6 C7 N3 2.5(9) . . . . ?
C1 N2 C8 C9 112.7(7) . . . . ?
C2 N2 C8 C9 -61.8(9) . . . . ?
N2 C8 C9 C10 -45.0(9) . . . . ?
N2 C8 C9 C14 137.2(7) . . . . ?
C14 C9 C10 C11 -1.8(11) . . . . ?
C8 C9 C10 C11 -179.6(7) . . . . ?
C9 C10 C11 C12 2.0(13) . . . . ?
C10 C11 C12 C13 0.0(17) . . . . ?
C11 C12 C13 C14 -2.3(19) . . . . ?
C12 C13 C14 C9 2.4(17) . . . . ?
C10 C9 C14 C13 -0.4(13) . . . . ?
C8 C9 C14 C13 177.4(8) . . . . ?
C16 N6 C15 N5 -0.8(7) . . . . ?
C22 N6 C15 N5 177.8(6) . . . . ?
C16 N6 C15 Pd2 -177.7(7) . . . . ?
C22 N6 C15 Pd2 1.0(12) . . . . ?
C18 N5 C15 N6 -175.0(5) . . . . ?
C17 N5 C15 N6 0.6(7) . . . . ?
C18 N5 C15 Pd2 3.0(7) . . . . ?
C17 N5 C15 Pd2 178.6(4) . . . . ?
N7 Pd2 C15 N6 171.4(9) . . . . ?
Cl4 Pd2 C15 N6 -11.4(8) . . . . ?
Cl3 Pd2 C15 N6 165.2(9) . . . . ?
N7 Pd2 C15 N5 -5.3(4) . . . . ?
Cl4 Pd2 C15 N5 171.9(4) . . . . ?
Cl3 Pd2 C15 N5 -11.6(17) . . . . ?
C15 N6 C16 C17 0.8(8) . . . . ?
C22 N6 C16 C17 -177.9(6) . . . . ?
N6 C16 C17 N5 -0.4(8) . . . . ?
C18 N5 C17 C16 175.1(6) . . . . ?
C15 N5 C17 C16 -0.1(8) . . . . ?
C19 N8 C18 N7 1.4(9) . . . . ?
C19 N8 C18 N5 -177.0(6) . . . . ?
C21 N7 C18 N8 -1.9(9) . . . . ?
Pd2 N7 C18 N8 173.9(5) . . . . ?
C21 N7 C18 N5 176.5(5) . . . . ?
Pd2 N7 C18 N5 -7.7(6) . . . . ?
C17 N5 C18 N8 7.0(10) . . . . ?
C15 N5 C18 N8 -178.2(6) . . . . ?
C17 N5 C18 N7 -171.6(6) . . . . ?
C15 N5 C18 N7 3.2(8) . . . . ?
C18 N8 C19 C20 0.3(10) . . . . ?
N8 C19 C20 C21 -1.3(11) . . . . ?
C18 N7 C21 C20 0.7(9) . . . . ?
Pd2 N7 C21 C20 -174.4(5) . . . . ?
C19 C20 C21 N7 0.7(10) . . . . ?
C15 N6 C22 C23 115.6(7) . . . . ?
C16 N6 C22 C23 -66.0(8) . . . . ?
N6 C22 C23 C28 -92.1(8) . . . . ?
N6 C22 C23 C24 84.3(8) . . . . ?
C28 C23 C24 C25 1.6(12) . . . . ?
C22 C23 C24 C25 -174.9(7) . . . . ?
C23 C24 C25 C26 -2.6(14) . . . . ?
C24 C25 C26 C27 1.1(16) . . . . ?
C25 C26 C27 C28 1.3(16) . . . . ?
C24 C23 C28 C27 0.9(12) . . . . ?
C22 C23 C28 C27 177.4(7) . . . . ?
C26 C27 C28 C23 -2.4(15) . . . . ?
